data_7250223
loop_
_publ_author_name
'H\"ofmann, Lea'
'W\"olper, Christoph'
'Huber, Alexander'
'Siera, Hannah'
'Daniliuc, Constantin G.'
'Haberhauer, Gebhard'
'Voskuhl, Jens'

_publ_section_title
;
 Tuning carbonyl interactions in dibenzochalcogenophenes
;
_journal_issue 18
_journal_name_full CrystEngComm
_journal_page_first 2902
_journal_page_last 2909
_journal_paper_doi 10.1039/D4CE01248H
_journal_volume 27
_journal_year 2025
_chemical_formula_sum 'C19 H12 O Te'
_chemical_formula_weight 383.89
_space_group_crystal_system monoclinic
_space_group_IT_number 15
_space_group_name_Hall '-C 2yc'
_space_group_name_H-M_alt 'C 1 2/c 1'
_atom_sites_solution_hydrogens geom
_atom_sites_solution_primary direct
_atom_sites_solution_secondary difmap
_audit_creation_method SHELXL-2017/1
_audit_update_record
;
2025-04-02 deposited with the CCDC.	2025-04-03 downloaded from the CCDC.
;
_cell_angle_alpha 90
_cell_angle_beta 91.509(2)
_cell_angle_gamma 90
_cell_formula_units_Z 8
_cell_length_a 19.670(2)
_cell_length_b 8.7121(9)
_cell_length_c 16.4513(17)
_cell_measurement_reflns_used 9564
_cell_measurement_temperature 100(2)
_cell_measurement_theta_max 79.21
_cell_measurement_theta_min 4.50
_cell_volume 2818.2(5)
_computing_cell_refinement 'Bruker APEX3(v2017.3-0)'
_computing_data_collection 'Bruker APEX3(v2017.3-0)'
_computing_data_reduction 'Bruker APEX3(v2017.3-0)'
_computing_molecular_graphics 'ORTEP/PLATON (Spek)'
_computing_publication_material 'BRUKER AXS SHELXTL (c) 2008 / Vers. 2008/4'
_computing_structure_refinement 'SHELXL-2017/1 (Sheldrick, 2017)'
_computing_structure_solution 'Bruker APEX3(v2017.3-0)'
_diffrn_ambient_temperature 100(2)
_diffrn_detector_area_resol_mean 7.3910
_diffrn_measured_fraction_theta_full 1.000
_diffrn_measured_fraction_theta_max 0.991
_diffrn_measurement_device_type 'Bruker D8 Venture (Photon II detector)'
_diffrn_measurement_method 'Data collection strategy APEX 3/Queen'
_diffrn_radiation_monochromator 'multilayer mirror'
_diffrn_radiation_type CuK\a
_diffrn_radiation_wavelength 1.54178
_diffrn_reflns_av_R_equivalents 0.0574
_diffrn_reflns_av_unetI/netI 0.0244
_diffrn_reflns_Laue_measured_fraction_full 1.000
_diffrn_reflns_Laue_measured_fraction_max 0.991
_diffrn_reflns_limit_h_max 24
_diffrn_reflns_limit_h_min -24
_diffrn_reflns_limit_k_max 10
_diffrn_reflns_limit_k_min -11
_diffrn_reflns_limit_l_max 20
_diffrn_reflns_limit_l_min -18
_diffrn_reflns_number 43827
_diffrn_reflns_point_group_measured_fraction_full 1.000
_diffrn_reflns_point_group_measured_fraction_max 0.991
_diffrn_reflns_theta_full 67.679
_diffrn_reflns_theta_max 79.758
_diffrn_reflns_theta_min 4.497
_diffrn_source 'micro-focus sealed tube'
_diffrn_source_type 'INCOATEC I\mS 3.0'
_exptl_absorpt_coefficient_mu 16.612
_exptl_absorpt_correction_T_max 0.15
_exptl_absorpt_correction_T_min 0.01
_exptl_absorpt_correction_type numerical
_exptl_absorpt_process_details 'SADABS, Blessing, Acta Cryst 1995 A51 33-38'
_exptl_crystal_colour yellow
_exptl_crystal_density_diffrn 1.810
_exptl_crystal_description plate
_exptl_crystal_F_000 1488
_exptl_crystal_size_max 0.384
_exptl_crystal_size_mid 0.246
_exptl_crystal_size_min 0.046
_refine_diff_density_max 1.005
_refine_diff_density_min -0.552
_refine_diff_density_rms 0.104
_refine_ls_extinction_method none
_refine_ls_goodness_of_fit_ref 1.092
_refine_ls_hydrogen_treatment constr
_refine_ls_matrix_type full
_refine_ls_number_parameters 190
_refine_ls_number_reflns 3043
_refine_ls_number_restraints 0
_refine_ls_restrained_S_all 1.092
_refine_ls_R_factor_all 0.0274
_refine_ls_R_factor_gt 0.0271
_refine_ls_shift/su_max 0.000
_refine_ls_shift/su_mean 0.000
_refine_ls_structure_factor_coef Fsqd
_refine_ls_weighting_details 'w=1/[\s^2^(Fo^2^)+(0.0495P)^2^+5.1822P] where P=(Fo^2^+2Fc^2^)/3'
_refine_ls_weighting_scheme calc
_refine_ls_wR_factor_gt 0.0776
_refine_ls_wR_factor_ref 0.0778
_reflns_Friedel_coverage 0.000
_reflns_number_gt 3001
_reflns_number_total 3043
_reflns_threshold_expression 'I > 2\s(I)'
_cod_data_source_file d4ce01248h2.cif
_cod_data_source_block lh_076_2m_neu
_cod_depositor_comments 'Adding full bibliography for 7250216--7250224.cif.'
_cod_original_sg_symbol_H-M 'C 2/c'
_cod_database_code 7250223
_shelx_shelxl_version_number 2017/1
_shelx_space_group_comment
;
The symmetry employed for this shelxl refinement is uniquely defined
by the following loop, which should always be used as a source of
symmetry information in preference to the above space-group names.
They are only intended as comments.
;
_shelx_estimated_absorpt_t_min 0.061
_shelx_estimated_absorpt_t_max 0.515
_exptl_absorpt_special_details
;
 Crystal faces:

     H       K       L      d(mm)

   0.000   0.000   1.000   0.19100
  -1.000   1.000   1.000   0.09300
   0.000   1.000   1.000   0.09600
   0.000  -1.000  -1.000   0.14000
   0.000  -1.000   0.000   0.11100
   0.000   1.000  -1.000   0.12200
   1.000   1.000   1.000   0.09100
   1.000   1.000   0.000   0.11000
  -1.000   0.000  -1.000   0.07800
   1.000   0.000   0.000   0.02300
  -1.000   0.000   0.000   0.01700
  -2.000   0.000  -1.000   0.04800
  -2.000   1.000  -2.000   0.09700
   1.000   1.000   2.000   0.11600
   0.000   1.000   2.000   0.11700
;

loop_
_space_group_symop_operation_xyz
'x, y, z'
'-x, y, -z+1/2'
'x+1/2, y+1/2, z'
'-x+1/2, y+1/2, -z+1/2'
'-x, -y, -z'
'x, -y, z-1/2'
'-x+1/2, -y+1/2, -z'
'x+1/2, -y+1/2, z-1/2'

loop_
_atom_site_label
_atom_site_type_symbol
_atom_site_fract_x
_atom_site_fract_y
_atom_site_fract_z
_atom_site_U_iso_or_equiv
_atom_site_adp_type
_atom_site_occupancy
_atom_site_site_symmetry_order
_atom_site_calc_flag
_atom_site_refinement_flags_posn
_atom_site_refinement_flags_adp
_atom_site_refinement_flags_occupancy
_atom_site_disorder_assembly
_atom_site_disorder_group
Te1 Te 0.09900(2) 0.34223(2) 0.18863(2) 0.02510(9) Uani 1 1 d . . . . .
O1 O 0.00434(11) 0.1482(2) 0.10962(13) 0.0293(4) Uani 1 1 d . . . . .
C1 C 0.12983(13) 0.5643(3) 0.22404(15) 0.0267(5) Uani 1 1 d . . . . .
C2 C 0.08522(16) 0.6793(3) 0.19378(17) 0.0259(5) Uani 1 1 d . . . . .
C3 C 0.09849(17) 0.8318(3) 0.2130(2) 0.0324(6) Uani 1 1 d . . . . .
H3 H 0.068684 0.909940 0.193282 0.039 Uiso 1 1 calc R U . . .
C4 C 0.15479(16) 0.8705(4) 0.26067(19) 0.0342(6) Uani 1 1 d . . . . .
H4 H 0.163612 0.975209 0.273092 0.041 Uiso 1 1 calc R U . . .
C5 C 0.19863(15) 0.7575(4) 0.29060(18) 0.0348(6) Uani 1 1 d . . . . .
H5 H 0.236904 0.785358 0.323810 0.042 Uiso 1 1 calc R U . . .
C6 C 0.18673(14) 0.6039(4) 0.27214(16) 0.0308(6) Uani 1 1 d . . . . .
H6 H 0.216977 0.526738 0.292029 0.037 Uiso 1 1 calc R U . . .
C7 C 0.01927(13) 0.4653(3) 0.13587(15) 0.0244(5) Uani 1 1 d . . . . .
C8 C 0.02629(13) 0.6240(3) 0.14548(15) 0.0250(5) Uani 1 1 d . . . . .
C9 C -0.02342(13) 0.7198(3) 0.10925(16) 0.0272(5) Uani 1 1 d . . . . .
H9 H -0.020055 0.827948 0.115432 0.033 Uiso 1 1 calc R U . . .
C10 C -0.07722(15) 0.6572(3) 0.06463(18) 0.0283(6) Uani 1 1 d . . . . .
H10 H -0.109689 0.723114 0.038889 0.034 Uiso 1 1 calc R U . . .
C11 C -0.08428(14) 0.4994(3) 0.05708(15) 0.0261(5) Uani 1 1 d . . . . .
H11 H -0.121602 0.458033 0.026499 0.031 Uiso 1 1 calc R U . . .
C12 C -0.03672(13) 0.4009(3) 0.09426(15) 0.0239(5) Uani 1 1 d . . . . .
C13 C -0.04360(13) 0.2325(3) 0.08933(15) 0.0256(5) Uani 1 1 d . . . . .
C14 C -0.10972(15) 0.1621(3) 0.06159(17) 0.0256(6) Uani 1 1 d . . . . .
C15 C -0.10880(14) 0.0477(3) 0.00239(16) 0.0284(5) Uani 1 1 d . . . . .
H15 H -0.067212 0.019544 -0.021627 0.034 Uiso 1 1 calc R U . . .
C16 C -0.16892(15) -0.0250(3) -0.02130(19) 0.0343(6) Uani 1 1 d . . . . .
H16 H -0.168628 -0.100178 -0.063138 0.041 Uiso 1 1 calc R U . . .
C17 C -0.22941(15) 0.0113(3) 0.0157(2) 0.0348(6) Uani 1 1 d . . . . .
H17 H -0.269970 -0.042032 0.000727 0.042 Uiso 1 1 calc R U . . .
C18 C -0.23080(15) 0.1250(4) 0.07434(18) 0.0314(6) Uani 1 1 d . . . . .
H18 H -0.272252 0.149907 0.099606 0.038 Uiso 1 1 calc R U . . .
C19 C -0.17117(14) 0.2028(3) 0.09622(16) 0.0284(5) Uani 1 1 d . . . . .
H19 H -0.172364 0.283830 0.134815 0.034 Uiso 1 1 calc R U . . .

loop_
_atom_site_aniso_label
_atom_site_aniso_U_11
_atom_site_aniso_U_22
_atom_site_aniso_U_33
_atom_site_aniso_U_23
_atom_site_aniso_U_13
_atom_site_aniso_U_12
Te1 0.02232(12) 0.02927(13) 0.02352(12) -0.00135(5) -0.00294(7) 0.00188(5)
O1 0.0260(10) 0.0305(10) 0.0310(10) -0.0028(7) -0.0040(8) 0.0030(7)
C1 0.0243(11) 0.0314(13) 0.0246(11) -0.0019(10) 0.0024(9) -0.0036(10)
C2 0.0279(12) 0.0275(13) 0.0223(13) -0.0009(9) 0.0023(10) -0.0023(10)
C3 0.0338(15) 0.0374(16) 0.0260(14) -0.0006(10) 0.0029(11) -0.0035(10)
C4 0.0354(15) 0.0342(14) 0.0332(15) -0.0029(12) 0.0017(11) -0.0093(12)
C5 0.0288(13) 0.0448(17) 0.0308(14) -0.0059(12) 0.0009(10) -0.0100(12)
C6 0.0255(12) 0.0410(16) 0.0259(13) -0.0017(11) -0.0004(10) -0.0041(11)
C7 0.0228(11) 0.0294(13) 0.0209(11) 0.0010(9) -0.0003(9) 0.0024(9)
C8 0.0247(12) 0.0296(12) 0.0207(11) 0.0011(10) 0.0021(9) -0.0003(10)
C9 0.0306(13) 0.0248(13) 0.0264(12) 0.0016(10) 0.0036(10) 0.0008(10)
C10 0.0275(14) 0.0294(15) 0.0280(14) 0.0021(9) -0.0001(11) 0.0039(9)
C11 0.0236(11) 0.0312(14) 0.0232(12) -0.0004(10) -0.0022(9) 0.0003(9)
C12 0.0238(11) 0.0261(13) 0.0219(11) 0.0007(9) 0.0007(9) 0.0011(10)
C13 0.0233(11) 0.0317(14) 0.0216(11) -0.0005(9) -0.0005(9) 0.0019(10)
C14 0.0254(13) 0.0279(14) 0.0234(13) 0.0044(8) -0.0029(10) 0.0001(9)
C15 0.0288(12) 0.0273(13) 0.0288(12) -0.0008(10) -0.0030(10) 0.0028(10)
C16 0.0366(14) 0.0275(13) 0.0381(15) -0.0002(11) -0.0125(12) 0.0020(11)
C17 0.0283(13) 0.0291(13) 0.0463(16) 0.0073(12) -0.0127(11) -0.0028(10)
C18 0.0243(13) 0.0381(14) 0.0317(14) 0.0101(12) -0.0022(10) 0.0017(11)
C19 0.0281(12) 0.0333(13) 0.0237(12) 0.0019(11) -0.0012(9) 0.0025(11)

loop_
_atom_type_symbol
_atom_type_description
_atom_type_scat_dispersion_real
_atom_type_scat_dispersion_imag
_atom_type_scat_source
C C 0.0181 0.0091 'International Tables Vol C Tables 4.2.6.8 and 6.1.1.4'
H H 0.0000 0.0000 'International Tables Vol C Tables 4.2.6.8 and 6.1.1.4'
O O 0.0492 0.0322 'International Tables Vol C Tables 4.2.6.8 and 6.1.1.4'
Te Te -0.1759 6.3531 'International Tables Vol C Tables 4.2.6.8 and 6.1.1.4'

loop_
_geom_angle_atom_site_label_1
_geom_angle_atom_site_label_2
_geom_angle_atom_site_label_3
_geom_angle
_geom_angle_site_symmetry_1
_geom_angle_site_symmetry_3
_geom_angle_publ_flag
C7 Te1 C1 81.35(10) . . ?
C6 C1 C2 120.3(3) . . ?
C6 C1 Te1 127.2(2) . . ?
C2 C1 Te1 112.47(19) . . ?
C3 C2 C1 119.1(3) . . ?
C3 C2 C8 125.3(3) . . ?
C1 C2 C8 115.6(2) . . ?
C4 C3 C2 120.4(3) . . ?
C4 C3 H3 119.8 . . ?
C2 C3 H3 119.8 . . ?
C3 C4 C5 120.6(3) . . ?
C3 C4 H4 119.7 . . ?
C5 C4 H4 119.7 . . ?
C4 C5 C6 120.3(3) . . ?
C4 C5 H5 119.8 . . ?
C6 C5 H5 119.8 . . ?
C5 C6 C1 119.3(3) . . ?
C5 C6 H6 120.4 . . ?
C1 C6 H6 120.4 . . ?
C8 C7 C12 121.8(2) . . ?
C8 C7 Te1 113.16(18) . . ?
C12 C7 Te1 125.07(19) . . ?
C7 C8 C9 118.2(2) . . ?
C7 C8 C2 117.3(2) . . ?
C9 C8 C2 124.4(3) . . ?
C10 C9 C8 120.3(2) . . ?
C10 C9 H9 119.8 . . ?
C8 C9 H9 119.8 . . ?
C9 C10 C11 120.7(3) . . ?
C9 C10 H10 119.6 . . ?
C11 C10 H10 119.6 . . ?
C10 C11 C12 120.3(3) . . ?
C10 C11 H11 119.8 . . ?
C12 C11 H11 119.8 . . ?
C11 C12 C7 118.5(2) . . ?
C11 C12 C13 121.8(2) . . ?
C7 C12 C13 119.7(2) . . ?
O1 C13 C12 120.6(2) . . ?
O1 C13 C14 119.3(2) . . ?
C12 C13 C14 120.1(2) . . ?
C15 C14 C19 119.6(3) . . ?
C15 C14 C13 118.6(2) . . ?
C19 C14 C13 121.7(2) . . ?
C16 C15 C14 119.7(3) . . ?
C16 C15 H15 120.1 . . ?
C14 C15 H15 120.1 . . ?
C17 C16 C15 120.5(3) . . ?
C17 C16 H16 119.8 . . ?
C15 C16 H16 119.8 . . ?
C18 C17 C16 120.1(3) . . ?
C18 C17 H17 119.9 . . ?
C16 C17 H17 119.9 . . ?
C17 C18 C19 119.8(3) . . ?
C17 C18 H18 120.1 . . ?
C19 C18 H18 120.1 . . ?
C18 C19 C14 120.2(3) . . ?
C18 C19 H19 119.9 . . ?
C14 C19 H19 119.9 . . ?

loop_
_geom_bond_atom_site_label_1
_geom_bond_atom_site_label_2
_geom_bond_distance
_geom_bond_site_symmetry_2
_geom_bond_publ_flag
Te1 C7 2.072(2) . ?
Te1 C1 2.105(3) . ?
O1 C13 1.234(3) . ?
C1 C6 1.397(4) . ?
C1 C2 1.414(4) . ?
C2 C3 1.389(4) . ?
C2 C8 1.469(4) . ?
C3 C4 1.382(4) . ?
C3 H3 0.9500 . ?
C4 C5 1.390(5) . ?
C4 H4 0.9500 . ?
C5 C6 1.391(4) . ?
C5 H5 0.9500 . ?
C6 H6 0.9500 . ?
C7 C8 1.398(4) . ?
C7 C12 1.399(4) . ?
C8 C9 1.406(4) . ?
C9 C10 1.384(4) . ?
C9 H9 0.9500 . ?
C10 C11 1.387(4) . ?
C10 H10 0.9500 . ?
C11 C12 1.398(4) . ?
C11 H11 0.9500 . ?
C12 C13 1.475(4) . ?
C13 C14 1.498(4) . ?
C14 C15 1.394(4) . ?
C14 C19 1.396(4) . ?
C15 C16 1.388(4) . ?
C15 H15 0.9500 . ?
C16 C17 1.387(5) . ?
C16 H16 0.9500 . ?
C17 C18 1.383(5) . ?
C17 H17 0.9500 . ?
C18 C19 1.394(4) . ?
C18 H18 0.9500 . ?
C19 H19 0.9500 . ?
